data_4318905
loop_
_publ_author_name
'Douglas J. E. Spencer'
'Anne M. Reynolds'
'Patrick L. Holland'
'Brian A. Jazdzewski'
'Carole Duboc-Toia'
'Laurent Le Pape'
'Seiji Yokota'
'Yoshimitsu Tachi'
'Shinobu Itoh'
'William B. Tolman'

_publ_section_title
;
 Copper Chemistry of \b-Diketiminate Ligands: Monomer/Dimer Equilibria and
 a New Class of Bis(\m-oxo)dicopper Compounds
;
_journal_name_full 'Inorganic Chemistry'
_journal_page_first 6307
_journal_page_last 6321
_journal_paper_doi 10.1021/ic020369k
_journal_volume 41
_journal_year 2002
_chemical_compound_source 'Carole Duboc-Toia'
_chemical_formula_moiety 'C42 H48 Cl4 Cu2 N4'
_chemical_formula_sum 'C42 H48 Cl4 Cu2 N4'
_chemical_formula_weight 877.72
_chemical_name_common 99219
_chemical_name_systematic
;

  ?

;
_space_group_IT_number 15
_symmetry_cell_setting monoclinic
_symmetry_space_group_name_Hall '-C 2yc'
_symmetry_space_group_name_H-M 'C 1 2/c 1'
_atom_sites_solution_hydrogens geom
_atom_sites_solution_primary direct
_atom_sites_solution_secondary difmap
_audit_creation_method SHELXL-97
_cell_angle_alpha 90.00
_cell_angle_beta 114.6590(10)
_cell_angle_gamma 90.00
_cell_formula_units_Z 4
_cell_length_a 18.9825(5)
_cell_length_b 11.6252(2)
_cell_length_c 20.3111(5)
_cell_measurement_reflns_used 6698
_cell_measurement_temperature 173(2)
_cell_measurement_theta_max 24.97
_cell_measurement_theta_min 2.11
_cell_volume 4073.42(17)
_computing_cell_refinement 'SAINT, Bruker'
_computing_data_collection 'SMART, Bruker'
_computing_data_reduction 'SAINT, Bruker'
_computing_molecular_graphics 'SHELXTL, Bruker'
_computing_structure_refinement SHELXL-97
_computing_structure_solution SIR92
_diffrn_ambient_temperature 173(2)
_diffrn_measured_fraction_theta_full 0.999
_diffrn_measured_fraction_theta_max 0.999
_diffrn_measurement_device_type 'Siemens SMART Platform CCD'
_diffrn_measurement_method 'area detector, omega scans'
_diffrn_radiation_monochromator graphite
_diffrn_radiation_source 'fine-focus sealed tube'
_diffrn_radiation_type MoK\a
_diffrn_radiation_wavelength 0.71073
_diffrn_reflns_av_R_equivalents 0.0184
_diffrn_reflns_av_sigmaI/netI 0.0226
_diffrn_reflns_limit_h_max 12
_diffrn_reflns_limit_h_min -22
_diffrn_reflns_limit_k_max 13
_diffrn_reflns_limit_k_min -13
_diffrn_reflns_limit_l_max 24
_diffrn_reflns_limit_l_min -24
_diffrn_reflns_number 10141
_diffrn_reflns_theta_full 24.97
_diffrn_reflns_theta_max 24.97
_diffrn_reflns_theta_min 2.11
_exptl_absorpt_coefficient_mu 1.342
_exptl_absorpt_correction_T_max 1.000000
_exptl_absorpt_correction_T_min 0.747579
_exptl_absorpt_correction_type multi-scan
_exptl_absorpt_process_details 'SADABS, R. Blessing, 1995'
_exptl_crystal_colour purple/green
_exptl_crystal_density_diffrn 1.431
_exptl_crystal_density_method 'not measured'
_exptl_crystal_description plate
_exptl_crystal_F_000 1816
_exptl_crystal_size_max 0.4
_exptl_crystal_size_mid 0.4
_exptl_crystal_size_min 0.15
_refine_diff_density_max 0.263
_refine_diff_density_min -0.363
_refine_diff_density_rms 0.047
_refine_ls_extinction_method none
_refine_ls_goodness_of_fit_ref 1.032
_refine_ls_hydrogen_treatment riding
_refine_ls_matrix_type full
_refine_ls_number_parameters 241
_refine_ls_number_reflns 3576
_refine_ls_number_restraints 0
_refine_ls_restrained_S_all 1.032
_refine_ls_R_factor_all 0.0297
_refine_ls_R_factor_gt 0.0242
_refine_ls_shift/su_max 0.000
_refine_ls_shift/su_mean 0.000
_refine_ls_structure_factor_coef Fsqd
_refine_ls_weighting_details 'calc w=1/[\s^2^(Fo^2^)+(0.0343P)^2^+3.4892P] where P=(Fo^2^+2Fc^2^)/3'
_refine_ls_weighting_scheme calc
_refine_ls_wR_factor_gt 0.0637
_refine_ls_wR_factor_ref 0.0663
_reflns_number_gt 3119
_reflns_number_total 3576
_reflns_threshold_expression >2sigma(I)
_cod_data_source_file ic020369k_1.cif
_cod_data_source_block 99219
_cod_original_cell_volume 4073.42(16)
_cod_database_code 4318905

loop_
_symmetry_equiv_pos_as_xyz
'x, y, z'
'-x, y, -z+1/2'
'x+1/2, y+1/2, z'
'-x+1/2, y+1/2, -z+1/2'
'-x, -y, -z'
'x, -y, z-1/2'
'-x+1/2, -y+1/2, -z'
'x+1/2, -y+1/2, z-1/2'

loop_
_atom_site_label
_atom_site_type_symbol
_atom_site_fract_x
_atom_site_fract_y
_atom_site_fract_z
_atom_site_U_iso_or_equiv
_atom_site_adp_type
_atom_site_occupancy
_atom_site_symmetry_multiplicity
_atom_site_calc_flag
_atom_site_refinement_flags
_atom_site_disorder_assembly
_atom_site_disorder_group
Cu1 Cu 0.094539(12) 0.428618(19) 0.308318(12) 0.02486(8) Uani 1 1 d . . .
N1 N 0.15578(8) 0.52221(13) 0.39036(8) 0.0247(3) Uani 1 1 d . . .
N2 N 0.17924(9) 0.33131(13) 0.31579(8) 0.0251(3) Uani 1 1 d . . .
Cl1 Cl 0.02295(3) 0.43129(4) 0.18303(2) 0.03210(12) Uani 1 1 d . . .
Cl2 Cl 0.36645(3) 0.39264(5) 0.49641(3) 0.03787(14) Uani 1 1 d . . .
C1 C 0.26944(11) 0.58491(16) 0.49871(11) 0.0305(4) Uani 1 1 d . . .
H1A H 0.2340 0.6474 0.4968 0.046 Uiso 1 1 calc R . .
H1B H 0.3154 0.6170 0.4950 0.046 Uiso 1 1 calc R . .
H1C H 0.2852 0.5435 0.5447 0.046 Uiso 1 1 calc R . .
C2 C 0.22905(10) 0.50296(15) 0.43652(9) 0.0243(4) Uani 1 1 d . . .
C3 C 0.27153(11) 0.40932(16) 0.42761(10) 0.0263(4) Uani 1 1 d . . .
C4 C 0.24981(11) 0.33047(16) 0.36993(10) 0.0265(4) Uani 1 1 d . . .
C5 C 0.30814(12) 0.24279(19) 0.36881(11) 0.0383(5) Uani 1 1 d . . .
H5A H 0.2830 0.1899 0.3281 0.057 Uiso 1 1 calc R . .
H5B H 0.3282 0.1993 0.4143 0.057 Uiso 1 1 calc R . .
H5C H 0.3510 0.2823 0.3633 0.057 Uiso 1 1 calc R . .
C6 C 0.11256(10) 0.61676(16) 0.40147(10) 0.0245(4) Uani 1 1 d . . .
C7 C 0.08435(11) 0.61019(17) 0.45500(10) 0.0290(4) Uani 1 1 d . . .
C8 C 0.03983(11) 0.70157(18) 0.46142(11) 0.0353(5) Uani 1 1 d . . .
H8 H 0.0200 0.6986 0.4973 0.042 Uiso 1 1 calc R . .
C9 C 0.02416(12) 0.79657(18) 0.41622(12) 0.0385(5) Uani 1 1 d . . .
H9 H -0.0052 0.8589 0.4219 0.046 Uiso 1 1 calc R . .
C10 C 0.05133(11) 0.80032(17) 0.36314(12) 0.0363(5) Uani 1 1 d . . .
H10 H 0.0399 0.8654 0.3321 0.044 Uiso 1 1 calc R . .
C11 C 0.09536(10) 0.71067(16) 0.35373(10) 0.0291(4) Uani 1 1 d . . .
C12 C 0.09982(12) 0.50639(18) 0.50342(11) 0.0353(5) Uani 1 1 d . . .
H12A H 0.0789 0.4376 0.4737 0.053 Uiso 1 1 calc R . .
H12B H 0.0748 0.5166 0.5366 0.053 Uiso 1 1 calc R . .
H12C H 0.1558 0.4974 0.5314 0.053 Uiso 1 1 calc R . .
C13 C 0.12250(13) 0.71461(19) 0.29393(12) 0.0392(5) Uani 1 1 d . . .
H13A H 0.0902 0.6636 0.2545 0.059 Uiso 1 1 calc R . .
H13B H 0.1766 0.6893 0.3127 0.059 Uiso 1 1 calc R . .
H13C H 0.1184 0.7935 0.2757 0.059 Uiso 1 1 calc R . .
C14 C 0.16282(10) 0.25835(16) 0.25385(10) 0.0258(4) Uani 1 1 d . . .
C15 C 0.18201(11) 0.29595(17) 0.19796(10) 0.0294(4) Uani 1 1 d . . .
C16 C 0.16078(12) 0.22693(19) 0.13662(11) 0.0376(5) Uani 1 1 d . . .
H16 H 0.1737 0.2503 0.0982 0.045 Uiso 1 1 calc R . .
C17 C 0.12132(13) 0.1251(2) 0.13084(12) 0.0439(5) Uani 1 1 d . . .
H17 H 0.1068 0.0795 0.0884 0.053 Uiso 1 1 calc R . .
C18 C 0.10292(13) 0.08926(18) 0.18652(13) 0.0402(5) Uani 1 1 d . . .
H18 H 0.0760 0.0188 0.1821 0.048 Uiso 1 1 calc R . .
C19 C 0.12336(12) 0.15515(17) 0.24940(11) 0.0322(4) Uani 1 1 d . . .
C20 C 0.22201(13) 0.41006(18) 0.20329(12) 0.0385(5) Uani 1 1 d . . .
H20A H 0.1878 0.4724 0.2044 0.058 Uiso 1 1 calc R . .
H20B H 0.2341 0.4198 0.1612 0.058 Uiso 1 1 calc R . .
H20C H 0.2701 0.4120 0.2477 0.058 Uiso 1 1 calc R . .
C21 C 0.10406(15) 0.1170(2) 0.31055(13) 0.0486(6) Uani 1 1 d . . .
H21A H 0.0807 0.0402 0.3001 0.073 Uiso 1 1 calc R . .
H21B H 0.0673 0.1713 0.3160 0.073 Uiso 1 1 calc R . .
H21C H 0.1515 0.1146 0.3555 0.073 Uiso 1 1 calc R . .

loop_
_atom_site_aniso_label
_atom_site_aniso_U_11
_atom_site_aniso_U_22
_atom_site_aniso_U_33
_atom_site_aniso_U_23
_atom_site_aniso_U_13
_atom_site_aniso_U_12
Cu1 0.01941(13) 0.02763(14) 0.02311(14) -0.00152(9) 0.00449(10) 0.00149(9)
N1 0.0220(8) 0.0233(8) 0.0253(8) 0.0005(6) 0.0065(6) 0.0001(6)
N2 0.0245(8) 0.0247(8) 0.0234(8) 0.0009(6) 0.0073(7) 0.0027(6)
Cl1 0.0217(2) 0.0464(3) 0.0249(2) 0.0037(2) 0.00639(19) 0.0058(2)
Cl2 0.0266(3) 0.0479(3) 0.0277(3) 0.0000(2) 0.0001(2) 0.0107(2)
C1 0.0245(10) 0.0316(11) 0.0288(10) -0.0013(8) 0.0047(8) -0.0006(8)
C2 0.0224(9) 0.0262(10) 0.0223(9) 0.0032(7) 0.0072(7) -0.0018(7)
C3 0.0194(9) 0.0323(10) 0.0218(9) 0.0039(8) 0.0032(7) 0.0038(7)
C4 0.0259(10) 0.0256(10) 0.0269(10) 0.0049(8) 0.0098(8) 0.0032(8)
C5 0.0314(11) 0.0400(12) 0.0346(11) -0.0019(9) 0.0051(9) 0.0127(9)
C6 0.0173(9) 0.0227(9) 0.0278(10) -0.0029(8) 0.0037(7) -0.0014(7)
C7 0.0218(9) 0.0307(10) 0.0305(10) -0.0045(8) 0.0070(8) -0.0046(8)
C8 0.0257(10) 0.0405(12) 0.0387(11) -0.0115(9) 0.0123(9) -0.0036(9)
C9 0.0228(10) 0.0309(11) 0.0541(14) -0.0107(10) 0.0082(10) 0.0018(8)
C10 0.0226(10) 0.0245(10) 0.0484(13) 0.0033(9) 0.0016(9) -0.0008(8)
C11 0.0185(9) 0.0263(10) 0.0339(11) 0.0007(8) 0.0025(8) -0.0051(7)
C12 0.0337(11) 0.0396(12) 0.0320(11) 0.0020(9) 0.0134(9) -0.0027(9)
C13 0.0344(12) 0.0385(12) 0.0406(12) 0.0136(10) 0.0116(10) 0.0001(9)
C14 0.0218(9) 0.0256(10) 0.0257(9) -0.0006(7) 0.0056(7) 0.0047(7)
C15 0.0221(9) 0.0354(11) 0.0287(10) 0.0025(8) 0.0086(8) 0.0057(8)
C16 0.0330(11) 0.0507(13) 0.0286(11) -0.0028(9) 0.0122(9) 0.0063(10)
C17 0.0403(13) 0.0489(14) 0.0355(12) -0.0162(10) 0.0089(10) 0.0043(11)
C18 0.0375(12) 0.0284(11) 0.0473(13) -0.0082(9) 0.0104(10) -0.0016(9)
C19 0.0320(10) 0.0248(10) 0.0362(11) 0.0017(8) 0.0106(9) 0.0035(8)
C20 0.0361(12) 0.0423(13) 0.0396(12) 0.0053(9) 0.0182(10) -0.0011(9)
C21 0.0624(16) 0.0357(12) 0.0519(15) 0.0063(11) 0.0281(13) -0.0075(11)

loop_
_atom_type_symbol
_atom_type_description
_atom_type_scat_dispersion_real
_atom_type_scat_dispersion_imag
_atom_type_scat_source
C C 0.0033 0.0016 'International Tables Vol C Tables 4.2.6.8 and 6.1.1.4'
H H 0.0000 0.0000 'International Tables Vol C Tables 4.2.6.8 and 6.1.1.4'
N N 0.0061 0.0033 'International Tables Vol C Tables 4.2.6.8 and 6.1.1.4'
Cl Cl 0.1484 0.1585 'International Tables Vol C Tables 4.2.6.8 and 6.1.1.4'
Cu Cu 0.3201 1.2651 'International Tables Vol C Tables 4.2.6.8 and 6.1.1.4'

loop_
_geom_angle_atom_site_label_1
_geom_angle_atom_site_label_2
_geom_angle_atom_site_label_3
_geom_angle
_geom_angle_site_symmetry_1
_geom_angle_site_symmetry_3
_geom_angle_publ_flag
N2 Cu1 N1 94.67(6) . . ?
N2 Cu1 Cl1 143.67(5) . 2 ?
N1 Cu1 Cl1 100.39(5) . 2 ?
N2 Cu1 Cl1 100.47(5) . . ?
N1 Cu1 Cl1 143.58(5) . . ?
Cl1 Cu1 Cl1 86.631(18) 2 . ?
C2 N1 C6 120.79(15) . . ?
C2 N1 Cu1 126.23(13) . . ?
C6 N1 Cu1 112.87(11) . . ?
C4 N2 C14 119.58(15) . . ?
C4 N2 Cu1 126.18(13) . . ?
C14 N2 Cu1 114.16(11) . . ?
Cu1 Cl1 Cu1 93.348(18) 2 . ?
N1 C2 C3 121.61(17) . . ?
N1 C2 C1 119.93(16) . . ?
C3 C2 C1 118.43(16) . . ?
C4 C3 C2 128.67(17) . . ?
C4 C3 Cl2 115.72(14) . . ?
C2 C3 Cl2 115.54(14) . . ?
N2 C4 C3 121.81(17) . . ?
N2 C4 C5 118.88(17) . . ?
C3 C4 C5 119.31(17) . . ?
C7 C6 C11 121.61(17) . . ?
C7 C6 N1 120.39(16) . . ?
C11 C6 N1 117.84(16) . . ?
C8 C7 C6 118.24(18) . . ?
C8 C7 C12 120.61(18) . . ?
C6 C7 C12 121.14(17) . . ?
C9 C8 C7 121.0(2) . . ?
C10 C9 C8 119.79(19) . . ?
C9 C10 C11 121.62(19) . . ?
C10 C11 C6 117.71(18) . . ?
C10 C11 C13 120.87(18) . . ?
C6 C11 C13 121.42(17) . . ?
C19 C14 C15 121.99(18) . . ?
C19 C14 N2 118.50(16) . . ?
C15 C14 N2 119.36(17) . . ?
C16 C15 C14 118.02(19) . . ?
C16 C15 C20 121.30(18) . . ?
C14 C15 C20 120.65(18) . . ?
C17 C16 C15 121.0(2) . . ?
C16 C17 C18 120.3(2) . . ?
C17 C18 C19 120.9(2) . . ?
C14 C19 C18 117.81(19) . . ?
C14 C19 C21 120.63(18) . . ?
C18 C19 C21 121.56(19) . . ?

loop_
_geom_bond_atom_site_label_1
_geom_bond_atom_site_label_2
_geom_bond_distance
_geom_bond_site_symmetry_2
_geom_bond_publ_flag
Cu1 N2 1.9194(15) . ?
Cu1 N1 1.9223(15) . ?
Cu1 Cl1 2.3092(5) 2 ?
Cu1 Cl1 2.3319(5) . ?
N1 C2 1.333(2) . ?
N1 C6 1.445(2) . ?
N2 C4 1.332(2) . ?
N2 C14 1.440(2) . ?
Cl1 Cu1 2.3092(5) 2 ?
Cl2 C3 1.7707(18) . ?
C1 C2 1.511(3) . ?
C2 C3 1.411(3) . ?
C3 C4 1.407(3) . ?
C4 C5 1.512(3) . ?
C6 C7 1.400(3) . ?
C6 C11 1.405(3) . ?
C7 C8 1.397(3) . ?
C7 C12 1.506(3) . ?
C8 C9 1.387(3) . ?
C9 C10 1.376(3) . ?
C10 C11 1.398(3) . ?
C11 C13 1.505(3) . ?
C14 C19 1.397(3) . ?
C14 C15 1.399(3) . ?
C15 C16 1.393(3) . ?
C15 C20 1.510(3) . ?
C16 C17 1.379(3) . ?
C17 C18 1.380(3) . ?
C18 C19 1.398(3) . ?
C19 C21 1.501(3) . ?

loop_
_geom_torsion_atom_site_label_1
_geom_torsion_atom_site_label_2
_geom_torsion_atom_site_label_3
_geom_torsion_atom_site_label_4
_geom_torsion
_geom_torsion_site_symmetry_1
_geom_torsion_site_symmetry_2
_geom_torsion_site_symmetry_3
_geom_torsion_site_symmetry_4
_geom_torsion_publ_flag
N2 Cu1 N1 C2 -7.68(16) . . . . ?
Cl1 Cu1 N1 C2 139.12(14) 2 . . . ?
Cl1 Cu1 N1 C2 -122.38(14) . . . . ?
N2 Cu1 N1 C6 175.98(12) . . . . ?
Cl1 Cu1 N1 C6 -37.22(12) 2 . . . ?
Cl1 Cu1 N1 C6 61.28(15) . . . . ?
N1 Cu1 N2 C4 8.55(16) . . . . ?
Cl1 Cu1 N2 C4 -106.06(15) 2 . . . ?
Cl1 Cu1 N2 C4 155.29(14) . . . . ?
N1 Cu1 N2 C14 -168.12(12) . . . . ?
Cl1 Cu1 N2 C14 77.27(14) 2 . . . ?
Cl1 Cu1 N2 C14 -21.38(13) . . . . ?
N2 Cu1 Cl1 Cu1 142.53(5) . . . 2 ?
N1 Cu1 Cl1 Cu1 -104.52(8) . . . 2 ?
Cl1 Cu1 Cl1 Cu1 -1.54(3) 2 . . 2 ?
C6 N1 C2 C3 178.33(16) . . . . ?
Cu1 N1 C2 C3 2.3(3) . . . . ?
C6 N1 C2 C1 -3.9(3) . . . . ?
Cu1 N1 C2 C1 -179.95(13) . . . . ?
N1 C2 C3 C4 6.0(3) . . . . ?
C1 C2 C3 C4 -171.85(18) . . . . ?
N1 C2 C3 Cl2 -177.00(14) . . . . ?
C1 C2 C3 Cl2 5.2(2) . . . . ?
C14 N2 C4 C3 172.52(17) . . . . ?
Cu1 N2 C4 C3 -4.0(3) . . . . ?
C14 N2 C4 C5 -7.0(3) . . . . ?
Cu1 N2 C4 C5 176.47(14) . . . . ?
C2 C3 C4 N2 -5.1(3) . . . . ?
Cl2 C3 C4 N2 177.92(14) . . . . ?
C2 C3 C4 C5 174.47(19) . . . . ?
Cl2 C3 C4 C5 -2.6(2) . . . . ?
C2 N1 C6 C7 -75.2(2) . . . . ?
Cu1 N1 C6 C7 101.37(16) . . . . ?
C2 N1 C6 C11 109.3(2) . . . . ?
Cu1 N1 C6 C11 -74.16(18) . . . . ?
C11 C6 C7 C8 -1.7(3) . . . . ?
N1 C6 C7 C8 -177.07(17) . . . . ?
C11 C6 C7 C12 176.89(17) . . . . ?
N1 C6 C7 C12 1.5(3) . . . . ?
C6 C7 C8 C9 -0.2(3) . . . . ?
C12 C7 C8 C9 -178.86(18) . . . . ?
C7 C8 C9 C10 1.4(3) . . . . ?
C8 C9 C10 C11 -0.6(3) . . . . ?
C9 C10 C11 C6 -1.3(3) . . . . ?
C9 C10 C11 C13 178.10(18) . . . . ?
C7 C6 C11 C10 2.5(3) . . . . ?
N1 C6 C11 C10 177.93(16) . . . . ?
C7 C6 C11 C13 -176.93(17) . . . . ?
N1 C6 C11 C13 -1.5(3) . . . . ?
C4 N2 C14 C19 100.5(2) . . . . ?
Cu1 N2 C14 C19 -82.61(18) . . . . ?
C4 N2 C14 C15 -83.7(2) . . . . ?
Cu1 N2 C14 C15 93.17(17) . . . . ?
C19 C14 C15 C16 -0.2(3) . . . . ?
N2 C14 C15 C16 -175.82(17) . . . . ?
C19 C14 C15 C20 177.68(18) . . . . ?
N2 C14 C15 C20 2.1(3) . . . . ?
C14 C15 C16 C17 0.7(3) . . . . ?
C20 C15 C16 C17 -177.2(2) . . . . ?
C15 C16 C17 C18 -0.7(3) . . . . ?
C16 C17 C18 C19 0.3(3) . . . . ?
C15 C14 C19 C18 -0.2(3) . . . . ?
N2 C14 C19 C18 175.48(17) . . . . ?
C15 C14 C19 C21 179.65(19) . . . . ?
N2 C14 C19 C21 -4.7(3) . . . . ?
C17 C18 C19 C14 0.1(3) . . . . ?
C17 C18 C19 C21 -179.7(2) . . . . ?
